data_4133356
loop_
_publ_author_name
'Zhang, Congcong'
'Hou, Guohua'
'Zi, Guofu'
'Ding, Wanjian'
'Walter, Marc D.'

_publ_section_title
;
 A Base-Free Terminal Actinide Phosphinidene Metallocene: Synthesis,
 Structure, Reactivity, and Computational Studies.
;
_journal_issue 43
_journal_name_full 'Journal of the American Chemical Society'
_journal_page_first 14511
_journal_page_last 14525
_journal_paper_doi 10.1021/jacs.8b09746
_journal_volume 140
_journal_year 2018
_chemical_formula_moiety 'C59 H98 N P Th'
_chemical_formula_sum 'C59 H98 N P Th'
_chemical_formula_weight 1084.39
_space_group_crystal_system monoclinic
_space_group_IT_number 14
_space_group_name_Hall '-P 2ybc'
_space_group_name_H-M_alt 'P 1 21/c 1'
_atom_sites_solution_hydrogens geom
_audit_creation_date 2018-03-28
_audit_creation_method
;
Olex2 1.2
(compiled 2017.03.28 svn.r3405 for OlexSys, GUI svn.r5337)
;
_cell_angle_alpha 90
_cell_angle_beta 96.834(3)
_cell_angle_gamma 90
_cell_formula_units_Z 4
_cell_length_a 10.3818(3)
_cell_length_b 28.7489(12)
_cell_length_c 18.6498(6)
_cell_measurement_reflns_used 9545
_cell_measurement_temperature 100.01(10)
_cell_measurement_theta_max 29.2950
_cell_measurement_theta_min 3.7230
_cell_volume 5526.8(3)
_computing_cell_refinement 'CrysAlisPro 1.171.39.32a (Rigaku OD, 2017)'
_computing_data_collection 'CrysAlisPro 1.171.39.32a (Rigaku OD, 2017)'
_computing_data_reduction 'CrysAlisPro 1.171.39.32a (Rigaku OD, 2017)'
_computing_molecular_graphics 'Olex2 (Dolomanov et al., 2009)'
_computing_publication_material 'Olex2 (Dolomanov et al., 2009)'
_computing_structure_refinement 'ShelXL (Sheldrick, 2015)'
_diffrn_ambient_environment N~2~
_diffrn_ambient_temperature 100.01(10)
_diffrn_detector 'CCD plate'
_diffrn_detector_area_resol_mean 5.3127
_diffrn_detector_type AtlasS2
_diffrn_measured_fraction_theta_full 0.997
_diffrn_measured_fraction_theta_max 0.851
_diffrn_measurement_details
;
List of Runs (angles in degrees, time in seconds):

  # Type    Start    End  Width  t~exp~   \w     \q     \k     \f   Frames
--------------------------------------------------------------------------
  1  \w    -12.00  29.00   1.00   10.00    --  -11.12 -99.00 -60.00   41
  2  \w    -33.00  25.00   1.00   10.00    --  -11.12  37.00  90.00   58
  3  \w    -87.00  24.00   1.00   10.00    --  -11.12 -19.00  90.00  111
;
_diffrn_measurement_device 'four-circle diffractometer'
_diffrn_measurement_device_type 'SuperNova, Dual, Cu at home/near, AtlasS2'
_diffrn_measurement_method '\w scans'
_diffrn_orient_matrix_type 'CrysAlisPro convention (1999,Acta A55,543-557)'
_diffrn_orient_matrix_UB_11 0.0252584000
_diffrn_orient_matrix_UB_12 0.0168055000
_diffrn_orient_matrix_UB_13 -0.0224254000
_diffrn_orient_matrix_UB_21 0.0186487000
_diffrn_orient_matrix_UB_22 0.0141745000
_diffrn_orient_matrix_UB_23 0.0305922000
_diffrn_orient_matrix_UB_31 0.0612373000
_diffrn_orient_matrix_UB_32 -0.0112426000
_diffrn_orient_matrix_UB_33 0.0051265000
_diffrn_radiation_monochromator mirror
_diffrn_radiation_probe x-ray
_diffrn_radiation_type MoK\a
_diffrn_radiation_wavelength 0.71073
_diffrn_reflns_av_R_equivalents 0.0540
_diffrn_reflns_av_unetI/netI 0.0983
_diffrn_reflns_Laue_measured_fraction_full 0.997
_diffrn_reflns_Laue_measured_fraction_max 0.851
_diffrn_reflns_limit_h_max 14
_diffrn_reflns_limit_h_min -13
_diffrn_reflns_limit_k_max 38
_diffrn_reflns_limit_k_min -29
_diffrn_reflns_limit_l_max 18
_diffrn_reflns_limit_l_min -23
_diffrn_reflns_number 29772
_diffrn_reflns_point_group_measured_fraction_full 0.997
_diffrn_reflns_point_group_measured_fraction_max 0.851
_diffrn_reflns_theta_full 25.242
_diffrn_reflns_theta_max 29.554
_diffrn_reflns_theta_min 3.434
_diffrn_source 'micro-focus sealed X-ray tube'
_diffrn_source_type 'SuperNova (Mo) X-ray Source'
_exptl_absorpt_coefficient_mu 2.762
_exptl_absorpt_correction_T_max 1.00000
_exptl_absorpt_correction_T_min 0.68614
_exptl_absorpt_correction_type multi-scan
_exptl_absorpt_process_details
;
CrysAlisPro 1.171.39.32a (Rigaku Oxford Diffraction, 2017)
Empirical absorption correction using spherical harmonics,
 implemented in SCALE3 ABSPACK scaling algorithm.
;
_exptl_crystal_colour 'clear orange'
_exptl_crystal_density_diffrn 1.303
_exptl_crystal_description block
_exptl_crystal_F_000 2256
_exptl_crystal_size_max 0.3
_exptl_crystal_size_mid 0.25
_exptl_crystal_size_min 0.25
_refine_diff_density_max 4.516
_refine_diff_density_min -3.481
_refine_diff_density_rms 0.188
_refine_ls_extinction_method none
_refine_ls_goodness_of_fit_ref 1.273
_refine_ls_hydrogen_treatment constr
_refine_ls_matrix_type full
_refine_ls_number_parameters 586
_refine_ls_number_reflns 13175
_refine_ls_number_restraints 360
_refine_ls_restrained_S_all 1.262
_refine_ls_R_factor_all 0.0977
_refine_ls_R_factor_gt 0.0763
_refine_ls_shift/su_max 0.001
_refine_ls_shift/su_mean 0.000
_refine_ls_structure_factor_coef Fsqd
_refine_ls_weighting_details 'w=1/[\s^2^(Fo^2^)+(0.0325P)^2^+20.6094P] where P=(Fo^2^+2Fc^2^)/3'
_refine_ls_weighting_scheme calc
_refine_ls_wR_factor_gt 0.1387
_refine_ls_wR_factor_ref 0.1471
_reflns_Friedel_coverage 0.000
_reflns_number_gt 10615
_reflns_number_total 13175
_reflns_threshold_expression 'I > 2\s(I)'
_cod_data_source_file ja8b09746_si_002.cif
_cod_data_source_block compound8
_cod_database_code 4133356
_shelx_shelxl_version_number 2014/7
_chemical_oxdiff_formula C1H1N1P1Th1
_shelx_space_group_comment
;
The symmetry employed for this shelxl refinement is uniquely defined
by the following loop, which should always be used as a source of
symmetry information in preference to the above space-group names.
They are only intended as comments.
;
_reflns_odcompleteness_completeness 99.67
_reflns_odcompleteness_iscentric 1
_reflns_odcompleteness_theta 26.32
_olex2_refinement_description
;
1. Fixed Uiso
 At 1.2 times of:
  All C(H) groups, All C(H,H) groups
 At 1.5 times of:
  All C(H,H,H) groups
2. Uiso/Uaniso restraints and constraints
Uanis(C1) \\sim Ueq, Uanis(C2) \\sim Ueq, Uanis(C3) \\sim Ueq, Uanis(C4) \\sim
Ueq, Uanis(C5) \\sim Ueq, Uanis(C6) \\sim Ueq, Uanis(C7) \\sim Ueq, Uanis(C8)
\\sim Ueq, Uanis(C9) \\sim Ueq, Uanis(C10) \\sim Ueq, Uanis(C11) \\sim Ueq,
Uanis(C12) \\sim Ueq, Uanis(C13) \\sim Ueq, Uanis(C14) \\sim Ueq, Uanis(C15)
\\sim Ueq, Uanis(C16) \\sim Ueq, Uanis(C17) \\sim Ueq, Uanis(C18) \\sim Ueq,
Uanis(C19) \\sim Ueq, Uanis(C20) \\sim Ueq, Uanis(C21) \\sim Ueq, Uanis(C22)
\\sim Ueq, Uanis(C23) \\sim Ueq, Uanis(C24) \\sim Ueq, Uanis(C25) \\sim Ueq,
Uanis(C26) \\sim Ueq, Uanis(C27) \\sim Ueq, Uanis(C28) \\sim Ueq, Uanis(C29)
\\sim Ueq, Uanis(C30) \\sim Ueq, Uanis(C31) \\sim Ueq, Uanis(C32) \\sim Ueq,
Uanis(C33) \\sim Ueq, Uanis(C34) \\sim Ueq, Uanis(C35) \\sim Ueq, Uanis(C36)
\\sim Ueq, Uanis(C37) \\sim Ueq, Uanis(C38) \\sim Ueq, Uanis(C39) \\sim Ueq,
Uanis(C40) \\sim Ueq, Uanis(C41) \\sim Ueq, Uanis(C42) \\sim Ueq, Uanis(C43)
\\sim Ueq, Uanis(C44) \\sim Ueq, Uanis(C45) \\sim Ueq, Uanis(C46) \\sim Ueq,
Uanis(C47) \\sim Ueq, Uanis(C48) \\sim Ueq, Uanis(C49) \\sim Ueq, Uanis(C50)
\\sim Ueq, Uanis(C51) \\sim Ueq, Uanis(C52) \\sim Ueq, Uanis(C53) \\sim Ueq,
Uanis(C54) \\sim Ueq, Uanis(C55) \\sim Ueq, Uanis(C56) \\sim Ueq, Uanis(C57)
\\sim Ueq, Uanis(C58) \\sim Ueq, Uanis(C59) \\sim Ueq, Uanis(N1) \\sim Ueq:
with sigma of 0.005 and sigma for terminal atoms of 0.01
Uanis(C31) \\sim Ueq, Uanis(C32) \\sim Ueq, Uanis(N1) \\sim Ueq, Uanis(C35)
\\sim Ueq: with sigma of 0.001 and sigma for terminal atoms of 0.002
3.a Ternary CH refined with riding coordinates:
 C36(H36)
3.b Secondary CH2 refined with riding coordinates:
 C37(H37A,H37B), C38(H38A,H38B), C39(H39A,H39B), C40(H40A,H40B), C41(H41A,H41B)
3.c Aromatic/amide H refined with riding coordinates:
 C3(H3), C5(H5), C20(H20), C22(H22), C44(H44), C46(H46)
3.d Idealised Me refined as rotating group:
 C7(H7A,H7B,H7C), C8(H8A,H8B,H8C), C9(H9A,H9B,H9C), C11(H11A,H11B,H11C),
 C12(H12A,H12B,H12C), C13(H13A,H13B,H13C), C15(H15A,H15B,H15C), C16(H16A,H16B,
 H16C), C17(H17A,H17B,H17C), C24(H24A,H24B,H24C), C25(H25A,H25B,H25C), C26(H26A,
 H26B,H26C), C28(H28A,H28B,H28C), C29(H29A,H29B,H29C), C30(H30A,H30B,H30C),
 C32(H32A,H32B,H32C), C33(H33A,H33B,H33C), C34(H34A,H34B,H34C), C49(H49A,H49B,
 H49C), C50(H50A,H50B,H50C), C51(H51A,H51B,H51C), C53(H53A,H53B,H53C), C54(H54A,
 H54B,H54C), C55(H55A,H55B,H55C), C57(H57A,H57B,H57C), C58(H58A,H58B,H58C),
 C59(H59A,H59B,H59C)
;
_olex2_submission_special_instructions 'No special instructions were received'
_oxdiff_exptl_absorpt_empirical_details
;
Empirical correction (ABSPACK) includes:
- Absorption correction using spherical harmonics
- Frame scaling
;
_oxdiff_exptl_absorpt_empirical_full_max 1.293
_oxdiff_exptl_absorpt_empirical_full_min 0.763

loop_
_space_group_symop_operation_xyz
'x, y, z'
'-x, y+1/2, -z+1/2'
'-x, -y, -z'
'x, -y-1/2, z-1/2'

loop_
_atom_site_label
_atom_site_type_symbol
_atom_site_fract_x
_atom_site_fract_y
_atom_site_fract_z
_atom_site_U_iso_or_equiv
_atom_site_adp_type
_atom_site_occupancy
_atom_site_site_symmetry_order
_atom_site_calc_flag
_atom_site_refinement_flags_posn
_atom_site_refinement_flags_adp
C1 C 0.7749(6) 0.3561(2) 0.6176(4) 0.0115(14) Uani 1 1 d . U
C2 C 0.8185(6) 0.4039(2) 0.6134(4) 0.0120(14) Uani 1 1 d . U
C3 C 0.9004(6) 0.4132(2) 0.6798(4) 0.0127(14) Uani 1 1 d . U
H3 H 0.9437 0.4410 0.6913 0.015 Uiso 1 1 calc R .
C4 C 0.9047(6) 0.3735(2) 0.7246(4) 0.0120(14) Uani 1 1 d . U
C5 C 0.8268(6) 0.3396(2) 0.6869(4) 0.0128(14) Uani 1 1 d . U
H5 H 0.8112 0.3102 0.7048 0.015 Uiso 1 1 calc R .
C6 C 0.7152(7) 0.3216(2) 0.5604(4) 0.0148(15) Uani 1 1 d . U
C7 C 0.8034(7) 0.3179(3) 0.5000(4) 0.0215(17) Uani 1 1 d . U
H7A H 0.8047 0.3471 0.4753 0.032 Uiso 1 1 calc GR .
H7B H 0.7708 0.2942 0.4664 0.032 Uiso 1 1 calc GR .
H7C H 0.8898 0.3099 0.5206 0.032 Uiso 1 1 calc GR .
C8 C 0.7102(8) 0.2727(3) 0.5919(4) 0.0255(18) Uani 1 1 d . U
H8A H 0.7964 0.2626 0.6093 0.038 Uiso 1 1 calc GR .
H8B H 0.6730 0.2517 0.5550 0.038 Uiso 1 1 calc GR .
H8C H 0.6579 0.2729 0.6310 0.038 Uiso 1 1 calc GR .
C9 C 0.5753(7) 0.3327(3) 0.5284(4) 0.0234(18) Uani 1 1 d . U
H9A H 0.5202 0.3327 0.5663 0.035 Uiso 1 1 calc GR .
H9B H 0.5456 0.3095 0.4933 0.035 Uiso 1 1 calc GR .
H9C H 0.5726 0.3627 0.5057 0.035 Uiso 1 1 calc GR .
C10 C 0.8153(6) 0.4399(2) 0.5517(4) 0.0125(14) Uani 1 1 d . U
C11 C 0.7035(7) 0.4357(3) 0.4903(4) 0.0172(16) Uani 1 1 d . U
H11A H 0.7096 0.4065 0.4661 0.026 Uiso 1 1 calc GR .
H11B H 0.7088 0.4607 0.4566 0.026 Uiso 1 1 calc GR .
H11C H 0.6223 0.4374 0.5099 0.026 Uiso 1 1 calc GR .
C12 C 0.8075(7) 0.4894(3) 0.5801(4) 0.0210(17) Uani 1 1 d . U
H12A H 0.7309 0.4927 0.6039 0.031 Uiso 1 1 calc GR .
H12B H 0.8040 0.5109 0.5406 0.031 Uiso 1 1 calc GR .
H12C H 0.8827 0.4958 0.6138 0.031 Uiso 1 1 calc GR .
C13 C 0.9429(7) 0.4355(3) 0.5177(4) 0.0179(16) Uani 1 1 d . U
H13A H 1.0147 0.4430 0.5531 0.027 Uiso 1 1 calc GR .
H13B H 0.9414 0.4565 0.4777 0.027 Uiso 1 1 calc GR .
H13C H 0.9521 0.4042 0.5011 0.027 Uiso 1 1 calc GR .
C14 C 0.9708(6) 0.3693(3) 0.8015(4) 0.0153(15) Uani 1 1 d . U
C15 C 1.0979(7) 0.3975(3) 0.8099(4) 0.0199(16) Uani 1 1 d . U
H15A H 1.1572 0.3842 0.7798 0.030 Uiso 1 1 calc GR .
H15B H 1.1358 0.3967 0.8594 0.030 Uiso 1 1 calc GR .
H15C H 1.0798 0.4292 0.7956 0.030 Uiso 1 1 calc GR .
C16 C 1.0023(7) 0.3185(3) 0.8218(4) 0.0214(17) Uani 1 1 d . U
H16A H 0.9232 0.3010 0.8199 0.032 Uiso 1 1 calc GR .
H16B H 1.0474 0.3172 0.8698 0.032 Uiso 1 1 calc GR .
H16C H 1.0560 0.3055 0.7884 0.032 Uiso 1 1 calc GR .
C17 C 0.8829(6) 0.3891(2) 0.8542(4) 0.0142(15) Uani 1 1 d . U
H17A H 0.8623 0.4209 0.8418 0.021 Uiso 1 1 calc GR .
H17B H 0.9268 0.3877 0.9024 0.021 Uiso 1 1 calc GR .
H17C H 0.8044 0.3712 0.8514 0.021 Uiso 1 1 calc GR .
C18 C 0.4869(6) 0.3509(2) 0.8041(4) 0.0111(14) Uani 1 1 d . U
C19 C 0.4787(6) 0.3951(2) 0.8404(4) 0.0129(14) Uani 1 1 d . U
C20 C 0.4252(6) 0.4276(2) 0.7876(4) 0.0107(14) Uani 1 1 d . U
H20 H 0.4114 0.4589 0.7965 0.013 Uiso 1 1 calc R .
C21 C 0.3962(6) 0.4058(2) 0.7202(4) 0.0118(14) Uani 1 1 d . U
C22 C 0.4356(6) 0.3584(2) 0.7302(4) 0.0120(14) Uani 1 1 d . U
H22 H 0.4289 0.3359 0.6941 0.014 Uiso 1 1 calc R .
C23 C 0.5106(6) 0.3007(2) 0.8304(4) 0.0119(14) Uani 1 1 d . U
C24 C 0.5545(7) 0.2696(2) 0.7708(4) 0.0203(17) Uani 1 1 d . U
H24A H 0.4870 0.2681 0.7310 0.030 Uiso 1 1 calc GR .
H24B H 0.5726 0.2389 0.7896 0.030 Uiso 1 1 calc GR .
H24C H 0.6315 0.2824 0.7547 0.030 Uiso 1 1 calc GR .
C25 C 0.6144(7) 0.2944(3) 0.8958(4) 0.0175(16) Uani 1 1 d . U
H25A H 0.6965 0.3053 0.8838 0.026 Uiso 1 1 calc GR .
H25B H 0.6212 0.2620 0.9085 0.026 Uiso 1 1 calc GR .
H25C H 0.5902 0.3119 0.9360 0.026 Uiso 1 1 calc GR .
C26 C 0.3803(7) 0.2799(3) 0.8482(4) 0.0199(17) Uani 1 1 d . U
H26A H 0.3505 0.2970 0.8872 0.030 Uiso 1 1 calc GR .
H26B H 0.3927 0.2479 0.8620 0.030 Uiso 1 1 calc GR .
H26C H 0.3170 0.2820 0.8064 0.030 Uiso 1 1 calc GR .
C27 C 0.4943(7) 0.4091(2) 0.9209(4) 0.0151(15) Uani 1 1 d . U
C28 C 0.6356(7) 0.4099(3) 0.9562(4) 0.0222(17) Uani 1 1 d . U
H28A H 0.6708 0.3791 0.9565 0.033 Uiso 1 1 calc GR .
H28B H 0.6387 0.4212 1.0048 0.033 Uiso 1 1 calc GR .
H28C H 0.6855 0.4301 0.9292 0.033 Uiso 1 1 calc GR .
C29 C 0.4124(7) 0.3777(3) 0.9650(4) 0.0191(16) Uani 1 1 d . U
H29A H 0.3244 0.3770 0.9424 0.029 Uiso 1 1 calc GR .
H29B H 0.4145 0.3897 1.0131 0.029 Uiso 1 1 calc GR .
H29C H 0.4474 0.3467 0.9669 0.029 Uiso 1 1 calc GR .
C30 C 0.4408(8) 0.4585(3) 0.9293(4) 0.0245(18) Uani 1 1 d . U
H30A H 0.4896 0.4802 0.9042 0.037 Uiso 1 1 calc GR .
H30B H 0.4483 0.4666 0.9796 0.037 Uiso 1 1 calc GR .
H30C H 0.3513 0.4595 0.9093 0.037 Uiso 1 1 calc GR .
C31 C 0.3378(6) 0.4288(2) 0.6509(4) 0.0082(13) Uani 1 1 d . U
C32 C 0.2542(7) 0.3942(3) 0.6036(4) 0.0181(16) Uani 1 1 d . U
H32A H 0.3050 0.3672 0.5953 0.027 Uiso 1 1 calc GR .
H32B H 0.2239 0.4085 0.5583 0.027 Uiso 1 1 calc GR .
H32C H 0.1814 0.3851 0.6276 0.027 Uiso 1 1 calc GR .
C33 C 0.2597(7) 0.4718(2) 0.6655(4) 0.0169(16) Uani 1 1 d . U
H33A H 0.1944 0.4636 0.6957 0.025 Uiso 1 1 calc GR .
H33B H 0.2191 0.4842 0.6207 0.025 Uiso 1 1 calc GR .
H33C H 0.3165 0.4948 0.6896 0.025 Uiso 1 1 calc GR .
C34 C 0.4511(6) 0.4442(3) 0.6089(4) 0.0146(15) Uani 1 1 d . U
H34A H 0.4997 0.4684 0.6353 0.022 Uiso 1 1 calc GR .
H34B H 0.4167 0.4556 0.5622 0.022 Uiso 1 1 calc GR .
H34C H 0.5068 0.4181 0.6034 0.022 Uiso 1 1 calc GR .
C35 C 0.7120(6) 0.5299(2) 0.7553(4) 0.0104(14) Uani 1 1 d . U
C36 C 0.8150(6) 0.5482(2) 0.8138(4) 0.0140(15) Uani 1 1 d . U
H36 H 0.8218 0.5819 0.8068 0.017 Uiso 1 1 calc R .
C37 C 0.9478(7) 0.5271(3) 0.8069(4) 0.0223(17) Uani 1 1 d . U
H37A H 0.9688 0.5316 0.7580 0.027 Uiso 1 1 calc R .
H37B H 0.9456 0.4940 0.8162 0.027 Uiso 1 1 calc R .
C38 C 1.0530(8) 0.5500(3) 0.8605(5) 0.034(2) Uani 1 1 d . U
H38A H 1.1361 0.5355 0.8562 0.040 Uiso 1 1 calc R .
H38B H 1.0596 0.5827 0.8489 0.040 Uiso 1 1 calc R .
C39 C 1.0216(8) 0.5450(3) 0.9359(5) 0.035(2) Uani 1 1 d . U
H39A H 1.0845 0.5624 0.9680 0.042 Uiso 1 1 calc R .
H39B H 1.0289 0.5125 0.9498 0.042 Uiso 1 1 calc R .
C40 C 0.8854(8) 0.5623(3) 0.9451(5) 0.0284(19) Uani 1 1 d . U
H40A H 0.8662 0.5550 0.9935 0.034 Uiso 1 1 calc R .
H40B H 0.8823 0.5958 0.9394 0.034 Uiso 1 1 calc R .
C41 C 0.7839(7) 0.5403(3) 0.8908(4) 0.0190(16) Uani 1 1 d . U
H41A H 0.6996 0.5536 0.8961 0.023 Uiso 1 1 calc R .
H41B H 0.7798 0.5072 0.9001 0.023 Uiso 1 1 calc R .
C42 C 0.6504(6) 0.6246(2) 0.7349(4) 0.0125(14) Uani 1 1 d . U
C43 C 0.5716(6) 0.6395(2) 0.7882(4) 0.0117(14) Uani 1 1 d . U
C44 C 0.6198(6) 0.6734(2) 0.8377(4) 0.0121(14) Uani 1 1 d . U
H44 H 0.5700 0.6816 0.8740 0.015 Uiso 1 1 calc R .
C45 C 0.7395(6) 0.6958(2) 0.8357(4) 0.0132(14) Uani 1 1 d . U
C46 C 0.8018(6) 0.6861(2) 0.7754(4) 0.0112(14) Uani 1 1 d . U
H46 H 0.8763 0.7028 0.7692 0.013 Uiso 1 1 calc R .
C47 C 0.7588(7) 0.6528(2) 0.7240(4) 0.0142(15) Uani 1 1 d . U
C48 C 0.4305(7) 0.6213(2) 0.7918(4) 0.0159(15) Uani 1 1 d . U
C49 C 0.4264(7) 0.5728(3) 0.8255(4) 0.0206(17) Uani 1 1 d . U
H49A H 0.4645 0.5506 0.7958 0.031 Uiso 1 1 calc GR .
H49B H 0.3379 0.5642 0.8290 0.031 Uiso 1 1 calc GR .
H49C H 0.4741 0.5730 0.8729 0.031 Uiso 1 1 calc GR .
C50 C 0.3540(7) 0.6220(3) 0.7162(4) 0.0242(18) Uani 1 1 d . U
H50A H 0.3499 0.6533 0.6981 0.036 Uiso 1 1 calc GR .
H50B H 0.2677 0.6107 0.7189 0.036 Uiso 1 1 calc GR .
H50C H 0.3964 0.6025 0.6845 0.036 Uiso 1 1 calc GR .
C51 C 0.3552(7) 0.6542(3) 0.8376(5) 0.0243(18) Uani 1 1 d . U
H51A H 0.3934 0.6532 0.8870 0.036 Uiso 1 1 calc GR .
H51B H 0.2663 0.6445 0.8345 0.036 Uiso 1 1 calc GR .
H51C H 0.3593 0.6854 0.8196 0.036 Uiso 1 1 calc GR .
C52 C 0.7980(7) 0.7289(3) 0.8943(4) 0.0168(16) Uani 1 1 d . U
C53 C 0.6966(9) 0.7473(3) 0.9406(5) 0.038(2) Uani 1 1 d . U
H53A H 0.6253 0.7606 0.9098 0.057 Uiso 1 1 calc GR .
H53B H 0.7353 0.7707 0.9731 0.057 Uiso 1 1 calc GR .
H53C H 0.6657 0.7222 0.9678 0.057 Uiso 1 1 calc GR .
C54 C 0.8578(7) 0.7714(3) 0.8624(4) 0.0213(17) Uani 1 1 d . U
H54A H 0.9282 0.7618 0.8368 0.032 Uiso 1 1 calc GR .
H54B H 0.8898 0.7923 0.9006 0.032 Uiso 1 1 calc GR .
H54C H 0.7933 0.7869 0.8297 0.032 Uiso 1 1 calc GR .
C55 C 0.9023(9) 0.7035(3) 0.9431(5) 0.041(2) Uani 1 1 d . U
H55A H 0.8644 0.6776 0.9655 0.061 Uiso 1 1 calc GR .
H55B H 0.9409 0.7244 0.9797 0.061 Uiso 1 1 calc GR .
H55C H 0.9677 0.6924 0.9150 0.061 Uiso 1 1 calc GR .
C56 C 0.8340(7) 0.6487(2) 0.6560(4) 0.0157(15) Uani 1 1 d . U
C57 C 0.9152(8) 0.6925(3) 0.6461(4) 0.0234(18) Uani 1 1 d . U
H57A H 0.8598 0.7194 0.6427 0.035 Uiso 1 1 calc GR .
H57B H 0.9560 0.6897 0.6027 0.035 Uiso 1 1 calc GR .
H57C H 0.9806 0.6959 0.6868 0.035 Uiso 1 1 calc GR .
C58 C 0.9289(7) 0.6073(3) 0.6632(5) 0.0247(18) Uani 1 1 d . U
H58A H 0.9877 0.6106 0.7067 0.037 Uiso 1 1 calc GR .
H58B H 0.9771 0.6067 0.6223 0.037 Uiso 1 1 calc GR .
H58C H 0.8811 0.5789 0.6650 0.037 Uiso 1 1 calc GR .
C59 C 0.7373(8) 0.6438(3) 0.5885(4) 0.0233(18) Uani 1 1 d . U
H59A H 0.6892 0.6154 0.5911 0.035 Uiso 1 1 calc GR .
H59B H 0.7829 0.6431 0.5467 0.035 Uiso 1 1 calc GR .
H59C H 0.6786 0.6697 0.5851 0.035 Uiso 1 1 calc GR .
N1 N 0.6966(5) 0.48286(19) 0.7501(3) 0.0111(12) Uani 1 1 d . U
P1 P 0.62044(17) 0.56561(7) 0.69361(11) 0.0150(4) Uani 1 1 d . .
Th1 Th 0.66252(2) 0.41294(2) 0.73183(2) 0.01034(8) Uani 1 1 d . .

loop_
_atom_site_aniso_label
_atom_site_aniso_U_11
_atom_site_aniso_U_22
_atom_site_aniso_U_33
_atom_site_aniso_U_23
_atom_site_aniso_U_13
_atom_site_aniso_U_12
C1 0.010(3) 0.017(3) 0.008(3) 0.000(3) 0.004(2) 0.003(2)
C2 0.014(3) 0.014(3) 0.008(3) 0.001(3) 0.004(2) 0.001(2)
C3 0.012(3) 0.015(3) 0.013(3) 0.001(3) 0.006(2) -0.002(2)
C4 0.012(3) 0.017(3) 0.007(3) -0.002(3) 0.003(2) 0.002(2)
C5 0.014(3) 0.015(3) 0.009(3) 0.000(3) 0.003(2) 0.001(2)
C6 0.014(3) 0.019(3) 0.011(3) 0.000(3) 0.002(2) 0.000(2)
C7 0.022(4) 0.026(4) 0.018(4) -0.009(3) 0.007(3) -0.002(3)
C8 0.032(4) 0.030(4) 0.015(4) -0.002(3) 0.003(3) -0.002(3)
C9 0.021(4) 0.029(4) 0.019(4) -0.003(3) 0.001(3) -0.003(3)
C10 0.011(3) 0.017(3) 0.010(3) 0.002(3) 0.002(2) -0.001(2)
C11 0.019(3) 0.021(4) 0.011(4) 0.006(3) 0.000(3) 0.002(3)
C12 0.025(4) 0.020(4) 0.019(4) 0.003(3) 0.006(3) -0.002(3)
C13 0.015(3) 0.027(4) 0.012(4) 0.002(3) 0.006(3) -0.001(3)
C14 0.004(3) 0.027(3) 0.014(3) -0.001(3) 0.000(2) -0.005(2)
C15 0.013(3) 0.036(4) 0.009(4) 0.000(3) -0.007(3) -0.007(3)
C16 0.026(4) 0.027(4) 0.010(4) 0.003(3) -0.003(3) 0.006(3)
C17 0.015(3) 0.020(3) 0.007(3) 0.001(3) 0.001(2) -0.002(2)
C18 0.010(3) 0.015(3) 0.009(3) 0.001(3) 0.004(2) -0.004(2)
C19 0.010(3) 0.017(3) 0.012(3) 0.001(3) 0.000(2) -0.005(2)
C20 0.010(3) 0.015(3) 0.007(3) 0.000(2) 0.002(2) -0.001(2)
C21 0.009(3) 0.019(3) 0.008(3) 0.003(3) 0.002(2) -0.002(2)
C22 0.013(3) 0.016(3) 0.008(3) 0.002(3) 0.001(2) 0.000(2)
C23 0.014(3) 0.013(3) 0.008(3) 0.001(2) 0.000(2) 0.000(2)
C24 0.029(4) 0.016(4) 0.016(4) 0.002(3) 0.001(3) 0.000(3)
C25 0.019(4) 0.020(4) 0.012(4) 0.003(3) -0.002(3) 0.000(3)
C26 0.025(4) 0.018(4) 0.018(4) 0.003(3) 0.006(3) -0.009(3)
C27 0.017(3) 0.019(3) 0.009(3) 0.002(3) 0.003(2) -0.003(2)
C28 0.019(4) 0.035(4) 0.013(4) -0.004(3) 0.003(3) -0.005(3)
C29 0.020(4) 0.031(4) 0.007(4) -0.003(3) 0.004(3) -0.005(3)
C30 0.034(4) 0.026(4) 0.014(4) -0.005(3) 0.002(3) -0.003(3)
C31 0.0081(15) 0.0087(15) 0.0075(15) 0.0004(10) -0.0003(9) -0.0003(9)
C32 0.018(2) 0.020(2) 0.016(2) -0.0002(17) 0.0004(17) -0.0007(17)
C33 0.017(3) 0.021(4) 0.014(4) 0.003(3) 0.003(3) 0.002(3)
C34 0.008(3) 0.027(4) 0.009(4) 0.006(3) 0.002(3) 0.003(3)
C35 0.0105(16) 0.0111(16) 0.0099(16) -0.0007(10) 0.0020(10) 0.0004(9)
C36 0.016(3) 0.013(3) 0.012(3) -0.001(3) -0.002(2) -0.002(2)
C37 0.020(3) 0.026(3) 0.022(4) 0.005(3) 0.006(3) -0.001(3)
C38 0.032(4) 0.039(4) 0.029(4) 0.006(3) 0.000(3) -0.005(3)
C39 0.031(4) 0.041(4) 0.030(4) 0.004(3) -0.005(3) -0.003(3)
C40 0.032(4) 0.030(4) 0.021(4) -0.004(3) -0.004(3) 0.005(3)
C41 0.018(3) 0.023(3) 0.015(3) 0.001(3) 0.000(3) 0.003(3)
C42 0.013(3) 0.014(3) 0.010(3) 0.000(3) 0.000(2) -0.001(2)
C43 0.012(3) 0.010(3) 0.012(3) 0.002(2) -0.002(2) 0.001(2)
C44 0.015(3) 0.016(3) 0.006(3) -0.002(3) 0.002(2) 0.000(2)
C45 0.016(3) 0.015(3) 0.009(3) 0.000(3) 0.001(2) 0.001(2)
C46 0.012(3) 0.015(3) 0.006(3) 0.002(2) 0.000(2) -0.002(2)
C47 0.016(3) 0.017(3) 0.009(3) 0.003(3) 0.000(2) 0.002(2)
C48 0.014(3) 0.019(3) 0.016(3) -0.001(3) 0.003(2) -0.003(2)
C49 0.014(3) 0.026(4) 0.022(4) 0.000(3) 0.002(3) -0.004(3)
C50 0.017(4) 0.028(4) 0.025(4) 0.000(3) -0.007(3) 0.004(3)
C51 0.014(3) 0.032(4) 0.027(4) -0.004(4) 0.003(3) 0.002(3)
C52 0.019(3) 0.020(3) 0.011(3) -0.001(3) 0.001(3) -0.001(2)
C53 0.042(5) 0.049(5) 0.026(5) -0.018(4) 0.015(4) -0.016(4)
C54 0.026(4) 0.019(4) 0.019(4) -0.007(3) 0.004(3) -0.005(3)
C55 0.056(5) 0.031(5) 0.029(5) -0.002(4) -0.021(4) 0.000(4)
C56 0.018(3) 0.019(3) 0.010(3) -0.002(3) 0.003(3) 0.000(2)
C57 0.031(4) 0.024(4) 0.018(4) -0.002(3) 0.012(3) -0.005(3)
C58 0.027(4) 0.026(4) 0.023(4) -0.003(3) 0.013(3) 0.004(3)
C59 0.034(4) 0.027(4) 0.009(4) 0.000(3) 0.006(3) -0.004(3)
N1 0.0109(14) 0.0124(14) 0.0103(15) 0.0005(9) 0.0022(9) 0.0003(9)
P1 0.0158(9) 0.0169(9) 0.0115(10) -0.0036(8) -0.0024(7) -0.0003(7)
Th1 0.00982(12) 0.01424(14) 0.00709(13) 0.00016(11) 0.00147(8) -0.00099(10)

loop_
_atom_type_symbol
_atom_type_description
_atom_type_scat_dispersion_real
_atom_type_scat_dispersion_imag
_atom_type_scat_source
C C 0.0033 0.0016 'International Tables Vol C Tables 4.2.6.8 and 6.1.1.4'
H H 0.0000 0.0000 'International Tables Vol C Tables 4.2.6.8 and 6.1.1.4'
N N 0.0061 0.0033 'International Tables Vol C Tables 4.2.6.8 and 6.1.1.4'
P P 0.1023 0.0942 'International Tables Vol C Tables 4.2.6.8 and 6.1.1.4'
Th Th -7.2400 8.8979 'International Tables Vol C Tables 4.2.6.8 and 6.1.1.4'

loop_
_geom_angle_atom_site_label_1
_geom_angle_atom_site_label_2
_geom_angle_atom_site_label_3
_geom_angle
C2 C1 C6 132.6(6)
C2 C1 Th1 71.1(4)
C5 C1 C2 106.2(6)
C5 C1 C6 119.7(6)
C5 C1 Th1 71.1(4)
C6 C1 Th1 133.0(4)
C1 C2 C10 134.1(6)
C1 C2 Th1 80.6(4)
C3 C2 C1 106.5(6)
C3 C2 C10 118.3(6)
C3 C2 Th1 69.8(4)
C10 C2 Th1 122.8(4)
C2 C3 H3 125.3
C2 C3 Th1 80.8(4)
C4 C3 C2 109.5(6)
C4 C3 H3 125.3
C4 C3 Th1 75.9(4)
Th1 C3 H3 110.4
C3 C4 C14 127.0(6)
C3 C4 Th1 74.6(4)
C5 C4 C3 106.8(6)
C5 C4 C14 126.0(6)
C5 C4 Th1 80.6(4)
C14 C4 Th1 107.3(4)
C1 C5 H5 124.5
C1 C5 Th1 81.2(4)
C4 C5 C1 111.0(6)
C4 C5 H5 124.5
C4 C5 Th1 70.9(4)
Th1 C5 H5 115.0
C1 C6 C7 109.2(6)
C1 C6 C9 115.0(6)
C8 C6 C1 111.0(6)
C8 C6 C7 105.5(6)
C8 C6 C9 105.4(6)
C9 C6 C7 110.4(6)
C6 C7 H7A 109.5
C6 C7 H7B 109.5
C6 C7 H7C 109.5
H7A C7 H7B 109.5
H7A C7 H7C 109.5
H7B C7 H7C 109.5
C6 C8 H8A 109.5
C6 C8 H8B 109.5
C6 C8 H8C 109.5
H8A C8 H8B 109.5
H8A C8 H8C 109.5
H8B C8 H8C 109.5
C6 C9 H9A 109.5
C6 C9 H9B 109.5
C6 C9 H9C 109.5
H9A C9 H9B 109.5
H9A C9 H9C 109.5
H9B C9 H9C 109.5
C11 C10 C2 116.8(6)
C11 C10 C13 107.3(6)
C12 C10 C2 111.3(6)
C12 C10 C11 105.4(6)
C12 C10 C13 107.7(6)
C13 C10 C2 108.0(6)
C10 C11 H11A 109.5
C10 C11 H11B 109.5
C10 C11 H11C 109.5
H11A C11 H11B 109.5
H11A C11 H11C 109.5
H11B C11 H11C 109.5
C10 C12 H12A 109.5
C10 C12 H12B 109.5
C10 C12 H12C 109.5
H12A C12 H12B 109.5
H12A C12 H12C 109.5
H12B C12 H12C 109.5
C10 C13 H13A 109.5
C10 C13 H13B 109.5
C10 C13 H13C 109.5
H13A C13 H13B 109.5
H13A C13 H13C 109.5
H13B C13 H13C 109.5
C4 C14 C15 109.8(6)
C4 C14 C16 111.6(6)
C4 C14 C17 109.9(6)
C16 C14 C15 108.7(6)
C17 C14 C15 108.0(6)
C17 C14 C16 108.8(6)
C14 C15 H15A 109.5
C14 C15 H15B 109.5
C14 C15 H15C 109.5
H15A C15 H15B 109.5
H15A C15 H15C 109.5
H15B C15 H15C 109.5
C14 C16 H16A 109.5
C14 C16 H16B 109.5
C14 C16 H16C 109.5
H16A C16 H16B 109.5
H16A C16 H16C 109.5
H16B C16 H16C 109.5
C14 C17 H17A 109.5
C14 C17 H17B 109.5
C14 C17 H17C 109.5
C14 C17 Th1 93.1(4)
H17A C17 H17B 109.5
H17A C17 H17C 109.5
H17B C17 H17C 109.5
Th1 C17 H17A 59.4
Th1 C17 H17B 157.4
Th1 C17 H17C 62.1
C19 C18 C23 133.8(6)
C19 C18 Th1 76.1(4)
C22 C18 C19 106.3(6)
C22 C18 C23 118.6(6)
C22 C18 Th1 69.6(3)
C23 C18 Th1 128.6(4)
C18 C19 C27 132.8(6)
C18 C19 Th1 75.9(4)
C20 C19 C18 107.0(6)
C20 C19 C27 119.3(6)
C20 C19 Th1 69.3(4)
C27 C19 Th1 127.8(4)
C19 C20 H20 124.7
C19 C20 Th1 82.6(4)
C21 C20 C19 110.6(6)
C21 C20 H20 124.7
C21 C20 Th1 73.0(4)
Th1 C20 H20 111.8
C20 C21 C22 106.3(6)
C20 C21 C31 126.3(6)
C20 C21 Th1 77.9(4)
C22 C21 C31 127.3(6)
C22 C21 Th1 78.0(4)
C31 C21 Th1 109.4(4)
C18 C22 H22 125.1
C18 C22 Th1 81.9(4)
C21 C22 C18 109.8(6)
C21 C22 H22 125.1
C21 C22 Th1 72.4(4)
Th1 C22 H22 112.6
C18 C23 C24 111.4(6)
C18 C23 C25 115.8(6)
C18 C23 C26 108.6(5)
C24 C23 C25 105.4(6)
C24 C23 C26 105.8(6)
C25 C23 C26 109.4(6)
C23 C24 H24A 109.5
C23 C24 H24B 109.5
C23 C24 H24C 109.5
H24A C24 H24B 109.5
H24A C24 H24C 109.5
H24B C24 H24C 109.5
C23 C25 H25A 109.5
C23 C25 H25B 109.5
C23 C25 H25C 109.5
H25A C25 H25B 109.5
H25A C25 H25C 109.5
H25B C25 H25C 109.5
C23 C26 H26A 109.5
C23 C26 H26B 109.5
C23 C26 H26C 109.5
H26A C26 H26B 109.5
H26A C26 H26C 109.5
H26B C26 H26C 109.5
C28 C27 C19 113.8(6)
C28 C27 C29 109.9(6)
C28 C27 C30 106.3(6)
C29 C27 C19 111.3(6)
C30 C27 C19 110.0(6)
C30 C27 C29 105.0(6)
C27 C28 H28A 109.5
C27 C28 H28B 109.5
C27 C28 H28C 109.5
H28A C28 H28B 109.5
H28A C28 H28C 109.5
H28B C28 H28C 109.5
C27 C29 H29A 109.5
C27 C29 H29B 109.5
C27 C29 H29C 109.5
H29A C29 H29B 109.5
H29A C29 H29C 109.5
H29B C29 H29C 109.5
C27 C30 H30A 109.5
C27 C30 H30B 109.5
C27 C30 H30C 109.5
H30A C30 H30B 109.5
H30A C30 H30C 109.5
H30B C30 H30C 109.5
C21 C31 C32 110.6(6)
C21 C31 C33 111.7(6)
C21 C31 C34 107.7(5)
C32 C31 C34 107.9(6)
C33 C31 C32 110.8(6)
C33 C31 C34 108.0(5)
C31 C32 H32A 109.5
C31 C32 H32B 109.5
C31 C32 H32C 109.5
H32A C32 H32B 109.5
H32A C32 H32C 109.5
H32B C32 H32C 109.5
C31 C33 H33A 109.5
C31 C33 H33B 109.5
C31 C33 H33C 109.5
H33A C33 H33B 109.5
H33A C33 H33C 109.5
H33B C33 H33C 109.5
C31 C34 H34A 109.5
C31 C34 H34B 109.5
C31 C34 H34C 109.5
H34A C34 H34B 109.5
H34A C34 H34C 109.5
H34B C34 H34C 109.5
C36 C35 P1 123.4(5)
N1 C35 C36 117.4(6)
N1 C35 P1 119.2(5)
C35 C36 H36 107.5
C37 C36 C35 111.4(6)
C37 C36 H36 107.5
C41 C36 C35 114.3(6)
C41 C36 H36 107.5
C41 C36 C37 108.4(6)
C36 C37 H37A 109.5
C36 C37 H37B 109.5
C36 C37 C38 110.7(7)
H37A C37 H37B 108.1
C38 C37 H37A 109.5
C38 C37 H37B 109.5
C37 C38 H38A 109.5
C37 C38 H38B 109.5
H38A C38 H38B 108.1
C39 C38 C37 110.8(7)
C39 C38 H38A 109.5
C39 C38 H38B 109.5
C38 C39 H39A 109.1
C38 C39 H39B 109.1
C38 C39 C40 112.6(8)
H39A C39 H39B 107.8
C40 C39 H39A 109.1
C40 C39 H39B 109.1
C39 C40 H40A 109.3
C39 C40 H40B 109.3
H40A C40 H40B 107.9
C41 C40 C39 111.7(7)
C41 C40 H40A 109.3
C41 C40 H40B 109.3
C36 C41 H41A 109.4
C36 C41 H41B 109.4
C40 C41 C36 111.1(6)
C40 C41 H41A 109.4
C40 C41 H41B 109.4
H41A C41 H41B 108.0
C43 C42 P1 118.4(5)
C47 C42 C43 117.3(6)
C47 C42 P1 123.6(5)
C42 C43 C48 123.2(6)
C44 C43 C42 118.7(6)
C44 C43 C48 118.0(6)
C43 C44 H44 118.2
C43 C44 C45 123.5(6)
C45 C44 H44 118.2
C44 C45 C52 123.1(6)
C46 C45 C44 115.4(6)
C46 C45 C52 121.5(6)
C45 C46 H46 118.2
C45 C46 C47 123.6(6)
C47 C46 H46 118.2
C42 C47 C56 123.4(6)
C46 C47 C42 119.2(6)
C46 C47 C56 117.3(6)
C49 C48 C43 113.2(6)
C49 C48 C51 106.8(6)
C50 C48 C43 110.0(6)
C50 C48 C49 110.6(6)
C50 C48 C51 105.0(6)
C51 C48 C43 110.9(6)
C48 C49 H49A 109.5
C48 C49 H49B 109.5
C48 C49 H49C 109.5
H49A C49 H49B 109.5
H49A C49 H49C 109.5
H49B C49 H49C 109.5
C48 C50 H50A 109.5
C48 C50 H50B 109.5
C48 C50 H50C 109.5
H50A C50 H50B 109.5
H50A C50 H50C 109.5
H50B C50 H50C 109.5
C48 C51 H51A 109.5
C48 C51 H51B 109.5
C48 C51 H51C 109.5
H51A C51 H51B 109.5
H51A C51 H51C 109.5
H51B C51 H51C 109.5
C45 C52 C53 112.3(6)
C45 C52 C54 111.6(6)
C54 C52 C53 106.4(6)
C55 C52 C45 108.9(6)
C55 C52 C53 108.5(7)
C55 C52 C54 109.0(7)
C52 C53 H53A 109.5
C52 C53 H53B 109.5
C52 C53 H53C 109.5
H53A C53 H53B 109.5
H53A C53 H53C 109.5
H53B C53 H53C 109.5
C52 C54 H54A 109.5
C52 C54 H54B 109.5
C52 C54 H54C 109.5
H54A C54 H54B 109.5
H54A C54 H54C 109.5
H54B C54 H54C 109.5
C52 C55 H55A 109.5
C52 C55 H55B 109.5
C52 C55 H55C 109.5
H55A C55 H55B 109.5
H55A C55 H55C 109.5
H55B C55 H55C 109.5
C57 C56 C47 111.6(6)
C57 C56 C58 106.8(6)
C58 C56 C47 111.3(6)
C59 C56 C47 109.4(6)
C59 C56 C57 107.1(6)
C59 C56 C58 110.6(6)
C56 C57 H57A 109.5
C56 C57 H57B 109.5
C56 C57 H57C 109.5
H57A C57 H57B 109.5
H57A C57 H57C 109.5
H57B C57 H57C 109.5
C56 C58 H58A 109.5
C56 C58 H58B 109.5
C56 C58 H58C 109.5
H58A C58 H58B 109.5
H58A C58 H58C 109.5
H58B C58 H58C 109.5
C56 C59 H59A 109.5
C56 C59 H59B 109.5
C56 C59 H59C 109.5
H59A C59 H59B 109.5
H59A C59 H59C 109.5
H59B C59 H59C 109.5
C35 N1 Th1 174.1(5)
C35 P1 C42 102.2(3)
C1 Th1 C17 94.94(18)
C2 Th1 C1 28.23(18)
C2 Th1 C17 96.34(18)
C2 Th1 C18 135.72(19)
C2 Th1 C19 163.70(19)
C3 Th1 C1 46.96(19)
C3 Th1 C2 29.4(2)
C3 Th1 C4 29.5(2)
C3 Th1 C5 47.0(2)
C3 Th1 C17 69.35(19)
C3 Th1 C18 141.32(19)
C3 Th1 C19 155.5(2)
C3 Th1 C20 171.2(2)
C3 Th1 C22 141.0(2)
C4 Th1 C1 47.01(19)
C4 Th1 C2 48.4(2)
C4 Th1 C5 28.50(19)
C4 Th1 C17 49.77(19)
C4 Th1 C18 112.55(19)
C4 Th1 C19 128.2(2)
C4 Th1 C20 156.3(2)
C4 Th1 C22 122.1(2)
C5 Th1 C1 27.65(18)
C5 Th1 C2 46.64(19)
C5 Th1 C17 69.21(19)
C5 Th1 C18 96.19(19)
C5 Th1 C19 121.11(19)
C18 Th1 C1 107.59(18)
C18 Th1 C17 88.44(18)
C18 Th1 C19 28.06(18)
C19 Th1 C1 135.65(19)
C19 Th1 C17 86.47(18)
C20 Th1 C1 140.14(19)
C20 Th1 C2 152.4(2)
C20 Th1 C5 141.8(2)
C20 Th1 C17 111.18(18)
C20 Th1 C18 46.74(19)
C20 Th1 C19 28.14(19)
C20 Th1 C22 47.3(2)
C21 Th1 C1 111.83(19)
C21 Th1 C2 125.4(2)
C21 Th1 C3 154.8(2)
C21 Th1 C4 150.7(2)
C21 Th1 C5 122.9(2)
C21 Th1 C17 133.25(18)
C21 Th1 C18 47.92(19)
C21 Th1 C19 47.50(19)
C21 Th1 C20 29.2(2)
C21 Th1 C22 29.60(19)
C22 Th1 C1 94.80(19)
C22 Th1 C2 118.8(2)
C22 Th1 C5 96.5(2)
C22 Th1 C17 115.19(19)
C22 Th1 C18 28.41(19)
C22 Th1 C19 46.63(19)
N1 Th1 C1 124.7(2)
N1 Th1 C2 96.5(2)
N1 Th1 C3 85.0(2)
N1 Th1 C4 105.5(2)
N1 Th1 C5 131.4(2)
N1 Th1 C17 89.8(2)
N1 Th1 C18 127.61(19)
N1 Th1 C19 99.6(2)
N1 Th1 C20 86.2(2)
N1 Th1 C21 103.7(2)
N1 Th1 C22 131.9(2)

loop_
_geom_bond_atom_site_label_1
_geom_bond_atom_site_label_2
_geom_bond_distance
C1 C2 1.450(9)
C1 C5 1.421(10)
C1 C6 1.533(10)
C1 Th1 3.026(6)
C2 C3 1.442(10)
C2 C10 1.545(10)
C2 Th1 2.902(6)
C3 H3 0.9300
C3 C4 1.410(10)
C3 Th1 2.758(6)
C4 C5 1.401(10)
C4 C14 1.520(10)
C4 Th1 2.775(6)
C5 H5 0.9300
C5 Th1 2.897(7)
C6 C7 1.538(10)
C6 C8 1.529(10)
C6 C9 1.536(10)
C7 H7A 0.9600
C7 H7B 0.9600
C7 H7C 0.9600
C8 H8A 0.9600
C8 H8B 0.9600
C8 H8C 0.9600
C9 H9A 0.9600
C9 H9B 0.9600
C9 H9C 0.9600
C10 C11 1.534(10)
C10 C12 1.526(10)
C10 C13 1.540(9)
C11 H11A 0.9600
C11 H11B 0.9600
C11 H11C 0.9600
C12 H12A 0.9600
C12 H12B 0.9600
C12 H12C 0.9600
C13 H13A 0.9600
C13 H13B 0.9600
C13 H13C 0.9600
C14 C15 1.540(9)
C14 C16 1.534(10)
C14 C17 1.528(9)
C15 H15A 0.9600
C15 H15B 0.9600
C15 H15C 0.9600
C16 H16A 0.9600
C16 H16B 0.9600
C16 H16C 0.9600
C17 H17A 0.9600
C17 H17B 0.9600
C17 H17C 0.9600
C17 Th1 3.109(7)
C18 C19 1.448(10)
C18 C22 1.434(9)
C18 C23 1.535(9)
C18 Th1 2.985(6)
C19 C20 1.421(10)
C19 C27 1.545(10)
C19 Th1 2.988(7)
C20 H20 0.9300
C20 C21 1.404(10)
C20 Th1 2.818(6)
C21 C22 1.428(9)
C21 C31 1.512(9)
C21 Th1 2.755(6)
C22 H22 0.9300
C22 Th1 2.827(6)
C23 C24 1.537(10)
C23 C25 1.539(10)
C23 C26 1.550(9)
C24 H24A 0.9600
C24 H24B 0.9600
C24 H24C 0.9600
C25 H25A 0.9600
C25 H25B 0.9600
C25 H25C 0.9600
C26 H26A 0.9600
C26 H26B 0.9600
C26 H26C 0.9600
C27 C28 1.535(10)
C27 C29 1.544(9)
C27 C30 1.538(10)
C28 H28A 0.9600
C28 H28B 0.9600
C28 H28C 0.9600
C29 H29A 0.9600
C29 H29B 0.9600
C29 H29C 0.9600
C30 H30A 0.9600
C30 H30B 0.9600
C30 H30C 0.9600
C31 C32 1.528(9)
C31 C33 1.522(9)
C31 C34 1.553(9)
C32 H32A 0.9600
C32 H32B 0.9600
C32 H32C 0.9600
C33 H33A 0.9600
C33 H33B 0.9600
C33 H33C 0.9600
C34 H34A 0.9600
C34 H34B 0.9600
C34 H34C 0.9600
C35 C36 1.527(10)
C35 N1 1.364(8)
C35 P1 1.739(7)
C36 H36 0.9800
C36 C37 1.526(10)
C36 C41 1.526(10)
C37 H37A 0.9700
C37 H37B 0.9700
C37 C38 1.537(12)
C38 H38A 0.9700
C38 H38B 0.9700
C38 C39 1.488(12)
C39 H39A 0.9700
C39 H39B 0.9700
C39 C40 1.528(11)
C40 H40A 0.9700
C40 H40B 0.9700
C40 C41 1.510(11)
C41 H41A 0.9700
C41 H41B 0.9700
C42 C43 1.426(9)
C42 C47 1.422(9)
C42 P1 1.873(7)
C43 C44 1.395(10)
C43 C48 1.564(9)
C44 H44 0.9300
C44 C45 1.404(9)
C45 C46 1.390(9)
C45 C52 1.520(10)
C46 H46 0.9300
C46 C47 1.391(10)
C47 C56 1.570(10)
C48 C49 1.533(10)
C48 C50 1.533(11)
C48 C51 1.548(10)
C49 H49A 0.9600
C49 H49B 0.9600
C49 H49C 0.9600
C50 H50A 0.9600
C50 H50B 0.9600
C50 H50C 0.9600
C51 H51A 0.9600
C51 H51B 0.9600
C51 H51C 0.9600
C52 C53 1.533(11)
C52 C54 1.523(10)
C52 C55 1.517(11)
C53 H53A 0.9600
C53 H53B 0.9600
C53 H53C 0.9600
C54 H54A 0.9600
C54 H54B 0.9600
C54 H54C 0.9600
C55 H55A 0.9600
C55 H55B 0.9600
C55 H55C 0.9600
C56 C57 1.539(10)
C56 C58 1.541(10)
C56 C59 1.521(11)
C57 H57A 0.9600
C57 H57B 0.9600
C57 H57C 0.9600
C58 H58A 0.9600
C58 H58B 0.9600
C58 H58C 0.9600
C59 H59A 0.9600
C59 H59B 0.9600
C59 H59C 0.9600
N1 Th1 2.062(6)
